data_4512276
loop_
_publ_author_name
'Gandeepan, Parthasarathy'
'Rajamalli, P.'
'Cheng, Chien-Hong'

_publ_section_title
;
 Palladium-Catalyzed Dehydrogenative \b-Arylation of Simple Saturated
 Carbonyls by Aryl Halides
;
_journal_issue 12
_journal_name_full 'ACS Catalysis'
_journal_page_first 4485
_journal_paper_doi 10.1021/cs501326p
_journal_volume 4
_journal_year 2014
_chemical_formula_sum 'C22 H18 O'
_chemical_formula_weight 298.36
_space_group_crystal_system monoclinic
_space_group_IT_number 14
_space_group_name_Hall '-P 2yn'
_space_group_name_H-M_alt 'P 1 21/n 1'
_symmetry_space_group_name_Hall '-P 2yn'
_symmetry_space_group_name_H-M 'P 1 21/n 1'
_atom_sites_solution_hydrogens geom
_audit_creation_method SHELXL-2014/6
_cell_angle_alpha 90
_cell_angle_beta 94.5670(10)
_cell_angle_gamma 90
_cell_formula_units_Z 4
_cell_length_a 5.8215(3)
_cell_length_b 8.3087(4)
_cell_length_c 33.2148(16)
_cell_measurement_reflns_used 9863
_cell_measurement_temperature 100(2)
_cell_measurement_theta_max 29.9561
_cell_measurement_theta_min 2.5273
_cell_volume 1601.47(14)
_computing_cell_refinement 'SAINT V8.34A (Bruker AXS Inc., 2013)'
_computing_data_collection 'APEX2 (Bruker AXS, 2010)'
_computing_data_reduction 'SAINT V8.34A (Bruker AXS Inc., 2013)'
_computing_molecular_graphics 'SHELXTL (Sheldrick, 2008)'
_computing_publication_material SHELXTL
_computing_structure_refinement 'SHELXL-2014/6 (Sheldrick, 2014)'
_diffrn_ambient_temperature 100(2)
_diffrn_detector_area_resol_mean 8.3333
_diffrn_measured_fraction_theta_full 1.000
_diffrn_measured_fraction_theta_max 0.993
_diffrn_measurement_device_type 'Bruker APEX-II CCD'
_diffrn_measurement_method '\f and \w scans'
_diffrn_radiation_type MoK\a
_diffrn_radiation_wavelength 0.71073
_diffrn_reflns_av_R_equivalents 0.0478
_diffrn_reflns_av_unetI/netI 0.0403
_diffrn_reflns_Laue_measured_fraction_full 1.000
_diffrn_reflns_Laue_measured_fraction_max 0.993
_diffrn_reflns_limit_h_max 5
_diffrn_reflns_limit_h_min -8
_diffrn_reflns_limit_k_max 11
_diffrn_reflns_limit_k_min -11
_diffrn_reflns_limit_l_max 46
_diffrn_reflns_limit_l_min -46
_diffrn_reflns_number 30816
_diffrn_reflns_point_group_measured_fraction_full 1.000
_diffrn_reflns_point_group_measured_fraction_max 0.993
_diffrn_reflns_theta_full 25.242
_diffrn_reflns_theta_max 30.044
_diffrn_reflns_theta_min 1.230
_exptl_absorpt_coefficient_mu 0.074
_exptl_absorpt_correction_T_max 0.9485
_exptl_absorpt_correction_T_min 0.8803
_exptl_absorpt_correction_type multi-scan
_exptl_absorpt_process_details 'SADABS V2014/4 (Bruker AXS Inc.)'
_exptl_crystal_colour Colorless
_exptl_crystal_density_diffrn 1.237
_exptl_crystal_density_meas ?
_exptl_crystal_density_method 'not measured'
_exptl_crystal_description Acicular
_exptl_crystal_F_000 632
_exptl_crystal_size_max 0.15
_exptl_crystal_size_mid 0.03
_exptl_crystal_size_min 0.01
_refine_diff_density_max 0.352
_refine_diff_density_min -0.243
_refine_diff_density_rms 0.052
_refine_ls_extinction_method none
_refine_ls_goodness_of_fit_ref 1.017
_refine_ls_hydrogen_treatment constr
_refine_ls_matrix_type full
_refine_ls_number_parameters 209
_refine_ls_number_reflns 4665
_refine_ls_number_restraints 0
_refine_ls_restrained_S_all 1.017
_refine_ls_R_factor_all 0.0744
_refine_ls_R_factor_gt 0.0486
_refine_ls_shift/su_max 0.000
_refine_ls_shift/su_mean 0.000
_refine_ls_structure_factor_coef Fsqd
_refine_ls_weighting_details 'w=1/[\s^2^(Fo^2^)+(0.0579P)^2^+0.6163P] where P=(Fo^2^+2Fc^2^)/3'
_refine_ls_weighting_scheme calc
_refine_ls_wR_factor_gt 0.1119
_refine_ls_wR_factor_ref 0.1252
_reflns_Friedel_coverage 0.000
_reflns_number_gt 3442
_reflns_number_total 4665
_reflns_threshold_expression 'I > 2\s(I)'
_cod_data_source_file cs501326p_si_003.cif
_cod_data_source_block mo_140935lt_0m
_cod_depositor_comments
;
The following automatic conversions were performed:

'_exptl_crystal_density_meas' value 'not measured' was changed to '?'
- the value is perceived as not measured.

Automatic conversion script
Id: cif_fix_values 3008 2015-01-20 13:52:24Z robertas 

 Adding full bibliography for 4512275--4512277.cif.
;
_cod_database_code 4512276
_shelx_space_group_comment
;
The symmetry employed for this shelxl refinement is uniquely defined
by the following loop, which should always be used as a source of
symmetry information in preference to the above space-group names.
They are only intended as comments.
;
_shelxl_version_number 2014/6

loop_
_space_group_symop_operation_xyz
'x, y, z'
'-x+1/2, y+1/2, -z+1/2'
'-x, -y, -z'
'x-1/2, -y-1/2, z-1/2'

loop_
_atom_site_label
_atom_site_type_symbol
_atom_site_fract_x
_atom_site_fract_y
_atom_site_fract_z
_atom_site_U_iso_or_equiv
_atom_site_adp_type
_atom_site_occupancy
_atom_site_site_symmetry_order
_atom_site_calc_flag
_atom_site_refinement_flags_posn
_atom_site_refinement_flags_adp
O1 O 0.22808(18) 0.50673(12) 0.15738(3) 0.0236(2) Uani 1 1 d . .
C1 C 1.3925(3) -0.07481(16) 0.12493(4) 0.0220(3) Uani 1 1 d . .
H10 H 1.4226 -0.0455 0.1534 0.033 Uiso 1 1 calc R U
H9 H 1.5335 -0.0610 0.1111 0.033 Uiso 1 1 calc R U
H1 H 1.3426 -0.1874 0.1229 0.033 Uiso 1 1 calc R U
C2 C 1.2061(2) 0.03185(14) 0.10561(4) 0.0157(3) Uani 1 1 d . .
C3 C 1.0523(2) 0.10992(14) 0.12910(4) 0.0154(3) Uani 1 1 d . .
H11 H 1.0699 0.0971 0.1576 0.019 Uiso 1 1 calc R U
C4 C 0.8732(2) 0.20640(14) 0.11219(3) 0.0142(2) Uani 1 1 d . .
C5 C 0.7198(2) 0.28003(14) 0.14012(3) 0.0154(3) Uani 1 1 d . .
H12 H 0.7223 0.2309 0.1660 0.019 Uiso 1 1 calc R U
C6 C 0.5764(2) 0.40651(14) 0.13452(3) 0.0145(2) Uani 1 1 d . .
C7 C 0.4141(2) 0.44232(14) 0.16610(4) 0.0159(3) Uani 1 1 d . .
C8 C 0.4824(2) 0.39846(14) 0.20927(4) 0.0167(3) Uani 1 1 d . .
C9 C 0.6983(3) 0.44023(16) 0.22713(4) 0.0217(3) Uani 1 1 d . .
H3 H 0.8093 0.4879 0.2114 0.026 Uiso 1 1 calc R U
C10 C 0.7519(3) 0.41219(19) 0.26812(4) 0.0293(3) Uani 1 1 d . .
H18 H 0.8970 0.4449 0.2806 0.035 Uiso 1 1 calc R U
C11 C 0.5941(3) 0.33672(19) 0.29079(4) 0.0318(4) Uani 1 1 d . .
H2 H 0.6324 0.3157 0.3186 0.038 Uiso 1 1 calc R U
C12 C 0.3219(3) 0.32543(17) 0.23239(4) 0.0233(3) Uani 1 1 d . .
H5 H 0.1731 0.2988 0.2205 0.028 Uiso 1 1 calc R U
C13 C 0.3801(3) 0.29170(18) 0.27295(4) 0.0305(4) Uani 1 1 d . .
H4 H 0.2733 0.2378 0.2884 0.037 Uiso 1 1 calc R U
C14 C 1.1762(2) 0.05132(14) 0.06379(4) 0.0175(3) Uani 1 1 d . .
H8 H 1.2801 0.0009 0.0471 0.021 Uiso 1 1 calc R U
C15 C 0.9963(3) 0.14347(15) 0.04635(4) 0.0191(3) Uani 1 1 d . .
H7 H 0.9771 0.1540 0.0178 0.023 Uiso 1 1 calc R U
C16 C 0.8438(2) 0.22061(14) 0.06998(4) 0.0167(3) Uani 1 1 d . .
H6 H 0.7204 0.2826 0.0577 0.020 Uiso 1 1 calc R U
C17 C 0.5622(2) 0.51174(14) 0.09807(3) 0.0140(2) Uani 1 1 d . .
C18 C 0.7522(2) 0.60649(14) 0.09098(4) 0.0167(3) Uani 1 1 d . .
H17 H 0.8859 0.6038 0.1093 0.020 Uiso 1 1 calc R U
C19 C 0.7464(3) 0.70535(15) 0.05697(4) 0.0203(3) Uani 1 1 d . .
H16 H 0.8756 0.7707 0.0523 0.024 Uiso 1 1 calc R U
C20 C 0.5522(3) 0.70811(15) 0.02999(4) 0.0213(3) Uani 1 1 d . .
H15 H 0.5487 0.7747 0.0067 0.026 Uiso 1 1 calc R U
C21 C 0.3632(3) 0.61406(16) 0.03694(4) 0.0199(3) Uani 1 1 d . .
H14 H 0.2309 0.6159 0.0183 0.024 Uiso 1 1 calc R U
C22 C 0.3658(2) 0.51665(15) 0.07109(4) 0.0165(3) Uani 1 1 d . .
H13 H 0.2345 0.4539 0.0760 0.020 Uiso 1 1 calc R U

loop_
_atom_site_aniso_label
_atom_site_aniso_U_11
_atom_site_aniso_U_22
_atom_site_aniso_U_33
_atom_site_aniso_U_23
_atom_site_aniso_U_13
_atom_site_aniso_U_12
O1 0.0173(5) 0.0328(5) 0.0208(4) -0.0013(4) 0.0031(4) 0.0093(4)
C1 0.0217(8) 0.0212(6) 0.0227(6) -0.0017(5) 0.0000(6) 0.0084(6)
C2 0.0153(7) 0.0130(5) 0.0189(5) -0.0017(4) 0.0019(5) 0.0012(5)
C3 0.0179(7) 0.0146(5) 0.0137(5) -0.0006(4) 0.0016(5) 0.0011(5)
C4 0.0145(7) 0.0132(5) 0.0153(5) -0.0006(4) 0.0036(5) 0.0002(5)
C5 0.0170(7) 0.0162(5) 0.0135(5) 0.0000(4) 0.0031(5) 0.0003(5)
C6 0.0138(7) 0.0163(5) 0.0136(5) -0.0004(4) 0.0024(5) -0.0007(5)
C7 0.0158(7) 0.0161(5) 0.0162(5) -0.0015(4) 0.0035(5) 0.0011(5)
C8 0.0190(7) 0.0162(5) 0.0156(5) -0.0008(4) 0.0052(5) 0.0035(5)
C9 0.0223(8) 0.0245(6) 0.0184(6) -0.0025(5) 0.0030(5) 0.0003(6)
C10 0.0293(9) 0.0377(8) 0.0200(6) -0.0056(5) -0.0034(6) 0.0082(7)
C11 0.0453(11) 0.0356(8) 0.0150(6) 0.0016(5) 0.0050(6) 0.0170(7)
C12 0.0238(8) 0.0247(6) 0.0227(6) 0.0008(5) 0.0093(6) 0.0016(6)
C13 0.0406(10) 0.0299(7) 0.0231(7) 0.0062(5) 0.0165(7) 0.0070(7)
C14 0.0188(7) 0.0160(5) 0.0183(5) -0.0022(4) 0.0060(5) 0.0025(5)
C15 0.0261(8) 0.0176(5) 0.0141(5) -0.0008(4) 0.0041(5) 0.0033(5)
C16 0.0180(7) 0.0167(5) 0.0153(5) 0.0004(4) 0.0008(5) 0.0039(5)
C17 0.0153(7) 0.0133(5) 0.0136(5) -0.0006(4) 0.0032(5) 0.0044(5)
C18 0.0147(7) 0.0173(5) 0.0183(5) -0.0010(4) 0.0030(5) 0.0029(5)
C19 0.0218(8) 0.0183(6) 0.0220(6) 0.0015(4) 0.0080(5) 0.0001(5)
C20 0.0279(8) 0.0196(6) 0.0169(6) 0.0035(4) 0.0056(5) 0.0071(6)
C21 0.0203(8) 0.0228(6) 0.0165(5) -0.0002(5) -0.0002(5) 0.0075(5)
C22 0.0138(7) 0.0181(5) 0.0176(5) -0.0011(4) 0.0020(5) 0.0021(5)

loop_
_atom_type_symbol
_atom_type_description
_atom_type_scat_dispersion_real
_atom_type_scat_dispersion_imag
_atom_type_scat_source
C C 0.0033 0.0016 'International Tables Vol C Tables 4.2.6.8 and 6.1.1.4'
H H 0.0000 0.0000 'International Tables Vol C Tables 4.2.6.8 and 6.1.1.4'
O O 0.0106 0.0060 'International Tables Vol C Tables 4.2.6.8 and 6.1.1.4'

loop_
_geom_angle_atom_site_label_1
_geom_angle_atom_site_label_2
_geom_angle_atom_site_label_3
_geom_angle
C2 C1 H10 109.5
C2 C1 H9 109.5
H10 C1 H9 109.5
C2 C1 H1 109.5
H10 C1 H1 109.5
H9 C1 H1 109.5
C3 C2 C14 117.92(12)
C3 C2 C1 120.59(11)
C14 C2 C1 121.45(11)
C2 C3 C4 122.29(11)
C2 C3 H11 118.9
C4 C3 H11 118.9
C3 C4 C16 118.51(11)
C3 C4 C5 117.14(10)
C16 C4 C5 124.27(12)
C6 C5 C4 129.67(11)
C6 C5 H12 115.2
C4 C5 H12 115.2
C5 C6 C17 124.34(11)
C5 C6 C7 118.53(11)
C17 C6 C7 117.10(11)
O1 C7 C6 121.20(11)
O1 C7 C8 119.66(11)
C6 C7 C8 119.13(11)
C9 C8 C12 119.74(12)
C9 C8 C7 120.56(12)
C12 C8 C7 119.54(13)
C8 C9 C10 120.01(13)
C8 C9 H3 120.0
C10 C9 H3 120.0
C11 C10 C9 120.08(16)
C11 C10 H18 120.0
C9 C10 H18 120.0
C10 C11 C13 120.16(13)
C10 C11 H2 119.9
C13 C11 H2 119.9
C13 C12 C8 119.92(15)
C13 C12 H5 120.0
C8 C12 H5 120.0
C11 C13 C12 120.01(14)
C11 C13 H4 120.0
C12 C13 H4 120.0
C15 C14 C2 120.69(12)
C15 C14 H8 119.7
C2 C14 H8 119.7
C14 C15 C16 120.97(11)
C14 C15 H7 119.5
C16 C15 H7 119.5
C15 C16 C4 119.58(12)
C15 C16 H6 120.2
C4 C16 H6 120.2
C18 C17 C22 119.73(11)
C18 C17 C6 118.40(12)
C22 C17 C6 121.87(12)
C17 C18 C19 120.11(13)
C17 C18 H17 119.9
C19 C18 H17 119.9
C20 C19 C18 119.93(13)
C20 C19 H16 120.0
C18 C19 H16 120.0
C21 C20 C19 120.10(12)
C21 C20 H15 119.9
C19 C20 H15 119.9
C20 C21 C22 120.47(13)
C20 C21 H14 119.8
C22 C21 H14 119.8
C21 C22 C17 119.64(13)
C21 C22 H13 120.2
C17 C22 H13 120.2

loop_
_geom_bond_atom_site_label_1
_geom_bond_atom_site_label_2
_geom_bond_distance
O1 C7 1.2219(17)
C1 C2 1.5043(18)
C1 H10 0.9800
C1 H9 0.9800
C1 H1 0.9800
C2 C3 1.3937(17)
C2 C14 1.3952(17)
C3 C4 1.3973(18)
C3 H11 0.9500
C4 C16 1.4035(16)
C4 C5 1.4713(17)
C5 C6 1.3456(18)
C5 H12 0.9500
C6 C17 1.4904(16)
C6 C7 1.4965(17)
C7 C8 1.5020(17)
C8 C9 1.390(2)
C8 C12 1.3946(18)
C9 C10 1.3921(19)
C9 H3 0.9500
C10 C11 1.383(2)
C10 H18 0.9500
C11 C13 1.387(3)
C11 H2 0.9500
C12 C13 1.391(2)
C12 H5 0.9500
C13 H4 0.9500
C14 C15 1.3863(19)
C14 H8 0.9500
C15 C16 1.3877(18)
C15 H7 0.9500
C16 H6 0.9500
C17 C18 1.3928(19)
C17 C22 1.3962(19)
C18 C19 1.3949(17)
C18 H17 0.9500
C19 C20 1.386(2)
C19 H16 0.9500
C20 C21 1.383(2)
C20 H15 0.9500
C21 C22 1.3928(17)
C21 H14 0.9500
C22 H13 0.9500
